data_2015885
loop_
_publ_author_name
'Johnston, Magnus G.'
'Harrison, William T. A.'

_publ_section_title
;
 LiMn~3~(SeO~3~)~2~(HSeO~3~)~6~
;
_journal_coeditor_code FA3060
_journal_issue 4
_journal_name_full 'Acta Crystallographica Section C'
_journal_page_first i28
_journal_page_last i30
_journal_paper_doi 10.1107/S0108270107001588
_journal_volume 63
_journal_year 2007
_chemical_formula_iupac 'Li Mn3 (Se O3)2 (H Se O3)6'
_chemical_formula_moiety 'H6 Li Mn3 O24 Se8'
_chemical_formula_structural 'Li Mn3 (Se O3)2 (H Se O3)6'
_chemical_formula_sum 'H6 Li Mn3 O24 Se8'
_chemical_formula_weight 1193.46
_chemical_name_systematic
;lithium trimanganese bis[trioxoselenate(IV)]
 hexakis[hydrogentrioxoselenate(IV)]
;
_space_group_IT_number 148
_symmetry_cell_setting trigonal
_symmetry_space_group_name_Hall '-R 3'
_symmetry_space_group_name_H-M 'R -3 :H'
_atom_sites_solution_hydrogens difmap
_atom_sites_solution_primary direct
_atom_sites_solution_secondary difmap
_audit_creation_method SHELXL97
_cell_angle_alpha 90.00
_cell_angle_beta 90.00
_cell_angle_gamma 120.00
_cell_formula_units_Z 3
_cell_length_a 11.1205(7)
_cell_length_b 11.1205(7)
_cell_length_c 14.8430(10)
_cell_measurement_reflns_used 2055
_cell_measurement_temperature 293(2)
_cell_volume 1589.65(18)
_computing_cell_refinement 'SAINT (Bruker, 1999)'
_computing_data_collection 'SMART (Bruker, 1999)'
_computing_data_reduction SAINT
_computing_molecular_graphics 'ORTEP-3 (Farrugia, 1997) and ATOMS (Dowty, 1999)'
_computing_publication_material SHELXL97
_computing_structure_refinement SHELXL97
_computing_structure_solution 'SHELXS97 (Sheldrick, 1997)'
_diffrn_ambient_temperature 293(2)
_diffrn_measured_fraction_theta_full 0.999
_diffrn_measured_fraction_theta_max 0.999
_diffrn_measurement_device_type 'Bruker SMART1000 CCD area-detector'
_diffrn_measurement_method \w
_diffrn_radiation_monochromator graphite
_diffrn_radiation_source 'fine-focus sealed tube'
_diffrn_radiation_type MoK\a
_diffrn_radiation_wavelength 0.71073
_diffrn_reflns_av_R_equivalents 0.0304
_diffrn_reflns_av_sigmaI/netI 0.0334
_diffrn_reflns_limit_h_max 15
_diffrn_reflns_limit_h_min -16
_diffrn_reflns_limit_k_max 16
_diffrn_reflns_limit_k_min -16
_diffrn_reflns_limit_l_max 22
_diffrn_reflns_limit_l_min -19
_diffrn_reflns_number 5504
_diffrn_reflns_theta_full 32.47
_diffrn_reflns_theta_max 32.47
_diffrn_reflns_theta_min 2.52
_diffrn_standards_decay_% 0
_exptl_absorpt_coefficient_mu 15.612
_exptl_absorpt_correction_T_max 0.304
_exptl_absorpt_correction_T_min 0.256
_exptl_absorpt_correction_type multi-scan
_exptl_absorpt_process_details '(SADABS; Bruker, 1999)'
_exptl_crystal_colour orange
_exptl_crystal_density_diffrn 3.740
_exptl_crystal_density_method 'not measured'
_exptl_crystal_description block
_exptl_crystal_F_000 1644
_exptl_crystal_size_max 0.12
_exptl_crystal_size_mid 0.11
_exptl_crystal_size_min 0.10
_refine_diff_density_max 0.658
_refine_diff_density_min -0.620
_refine_ls_extinction_method none
_refine_ls_goodness_of_fit_ref 0.969
_refine_ls_hydrogen_treatment constr
_refine_ls_matrix_type full
_refine_ls_number_parameters 57
_refine_ls_number_reflns 1283
_refine_ls_number_restraints 0
_refine_ls_restrained_S_all 0.969
_refine_ls_R_factor_all 0.0366
_refine_ls_R_factor_gt 0.0238
_refine_ls_shift/su_max 0.000
_refine_ls_shift/su_mean 0.000
_refine_ls_structure_factor_coef Fsqd
_refine_ls_weighting_details 'calc w = 1/[\s^2^(Fo^2^)+(0.0231P)^2^] where P=(Fo^2^+2Fc^2^)/3'
_refine_ls_weighting_scheme calc
_refine_ls_wR_factor_gt 0.0485
_refine_ls_wR_factor_ref 0.0508
_reflns_number_gt 1017
_reflns_number_total 1283
_reflns_threshold_expression I>2\s(I)
_cod_data_source_file fa3060.cif
_cod_data_source_block I
_cod_original_sg_symbol_H-M 'R -3'
_cod_database_code 2015885
_cod_database_fobs_code 2015885

loop_
_symmetry_equiv_pos_as_xyz
'x, y, z'
'-y, x-y, z'
'-x+y, -x, z'
'x+2/3, y+1/3, z+1/3'
'-y+2/3, x-y+1/3, z+1/3'
'-x+y+2/3, -x+1/3, z+1/3'
'x+1/3, y+2/3, z+2/3'
'-y+1/3, x-y+2/3, z+2/3'
'-x+y+1/3, -x+2/3, z+2/3'
'-x, -y, -z'
'y, -x+y, -z'
'x-y, x, -z'
'-x+2/3, -y+1/3, -z+1/3'
'y+2/3, -x+y+1/3, -z+1/3'
'x-y+2/3, x+1/3, -z+1/3'
'-x+1/3, -y+2/3, -z+2/3'
'y+1/3, -x+y+2/3, -z+2/3'
'x-y+1/3, x+2/3, -z+2/3'

loop_
_atom_site_type_symbol
_atom_site_label
_atom_site_fract_x
_atom_site_fract_y
_atom_site_fract_z
_atom_site_U_iso_or_equiv
_atom_site_adp_type
_atom_site_calc_flag
_atom_site_refinement_flags
_atom_site_occupancy
Li Li1 0.0000 0.0000 0.0000 0.014(2) Uani d S 1
Mn Mn1 0.5000 0.0000 0.0000 0.01285(12) Uani d S 1
Se Se1 0.6667 0.3333 0.00352(3) 0.01332(10) Uani d S 1
Se Se2 0.24779(3) -0.03816(3) 0.118531(19) 0.01641(8) Uani d . 1
O O1 0.6117(2) 0.18051(18) -0.05156(14) 0.0184(4) Uani d . 1
O O2 0.2766(2) -0.0008(2) 0.22770(14) 0.0220(4) Uani d . 1
O O3 0.4109(2) 0.0652(2) 0.07860(15) 0.0214(4) Uani d . 1
O O4 0.1816(2) 0.0688(2) 0.08317(16) 0.0242(5) Uani d . 1
H H1 0.2363 0.1592 0.0810 0.029 Uiso d R 1

loop_
_atom_site_aniso_label
_atom_site_aniso_U_11
_atom_site_aniso_U_22
_atom_site_aniso_U_33
_atom_site_aniso_U_12
_atom_site_aniso_U_13
_atom_site_aniso_U_23
Li1 0.009(3) 0.009(3) 0.022(6) 0.0047(14) 0.000 0.000
Mn1 0.0128(2) 0.0100(2) 0.0153(3) 0.0053(2) 0.0020(2) 0.0004(2)
Se1 0.01196(13) 0.01196(13) 0.0160(2) 0.00598(6) 0.000 0.000
Se2 0.01468(13) 0.01390(13) 0.01889(15) 0.00581(10) 0.00124(10) -0.00142(10)
O1 0.0211(9) 0.0112(9) 0.0215(11) 0.0069(8) 0.0043(8) 0.0009(8)
O2 0.0270(11) 0.0189(9) 0.0157(10) 0.0082(8) 0.0000(8) 0.0012(8)
O3 0.0176(9) 0.0157(9) 0.0275(12) 0.0058(8) 0.0093(9) -0.0021(8)
O4 0.0197(10) 0.0217(10) 0.0327(13) 0.0113(8) -0.0083(9) -0.0032(9)

loop_
_atom_type_symbol
_atom_type_description
_atom_type_scat_dispersion_real
_atom_type_scat_dispersion_imag
_atom_type_scat_source
O O 0.0106 0.0060 'International Tables Vol C Tables 4.2.6.8 and 6.1.1.4'
Li Li -0.0003 0.0001 'International Tables Vol C Tables 4.2.6.8 and 6.1.1.4'
Mn Mn 0.3368 0.7283 'International Tables Vol C Tables 4.2.6.8 and 6.1.1.4'
Se Se -0.0929 2.2259 'International Tables Vol C Tables 4.2.6.8 and 6.1.1.4'
H H 0.0000 0.0000 'International Tables Vol C Tables 4.2.6.8 and 6.1.1.4'

loop_
_geom_angle_atom_site_label_1
_geom_angle_atom_site_label_2
_geom_angle_atom_site_label_3
_geom_angle_site_symmetry_1
_geom_angle_site_symmetry_3
_geom_angle
_geom_angle_publ_flag
O4 Li1 O4 . 3 90.44(9) ?
O4 Li1 O4 . 11 89.56(9) ?
O3 Mn1 O1 10_655 . 88.03(8) ?
O3 Mn1 O1 . . 91.97(8) ?
O3 Mn1 O2 10_655 14 91.23(9) ?
O3 Mn1 O2 . 14 88.77(9) ?
O1 Mn1 O2 . 14 88.65(8) ?
O1 Mn1 O2 10_655 14 91.35(8) ?
O1 Se1 O1 . 2_655 98.82(9) ?
O2 Se2 O3 . . 99.43(10) ?
O2 Se2 O4 . . 102.42(11) ?
O3 Se2 O4 . . 96.01(10) ?
Se1 O1 Mn1 . . 125.19(11) y
Se2 O2 Mn1 . 6 120.95(11) y
Se2 O3 Mn1 . . 122.88(11) y
Se2 O4 Li1 . . 124.35(11) y
Se2 O4 H1 . . 120.0 ?
Li1 O4 H1 . . 112.1 ?

loop_
_geom_bond_atom_site_label_1
_geom_bond_atom_site_label_2
_geom_bond_site_symmetry_2
_geom_bond_distance
_geom_bond_publ_flag
Li1 O4 . 2.155(2) yes
Mn1 O3 . 1.8938(19) yes
Mn1 O1 . 1.9144(18) yes
Mn1 O2 14 2.258(2) yes
Se1 O1 . 1.7005(18) yes
Se2 O2 . 1.664(2) yes
Se2 O3 . 1.6963(19) yes
Se2 O4 . 1.763(2) yes
O2 Mn1 6 2.258(2) ?
O4 H1 . 0.8773 ?

loop_
_geom_hbond_atom_site_label_D
_geom_hbond_atom_site_label_H
_geom_hbond_atom_site_label_A
_geom_hbond_site_symmetry_A
_geom_hbond_distance_DH
_geom_hbond_distance_HA
_geom_hbond_distance_DA
_geom_hbond_angle_DHA
_geom_hbond_publ_flag
O4 H1 O2 13 0.88 1.87 2.711(3) 159 yes
